data_4114391
loop_
_publ_author_name
'Venu R. Vangala'
'Balakrishna R. Bhogala'
'Archan Dey'
'Gautam R. Desiraju'
'Charlotte K. Broder'
'Philip S. Smith'
'Raju Mondal'
'Judith A. K. Howard'
'Chick C. Wilson'

_publ_contact_author_address
;
School of Chemistry
University of Hyderabad
Hyderabad 500 046
India
;
_publ_contact_author_email desiraju@uohyd.ernet.in
_publ_contact_author_fax '91 40 3010567'
_publ_contact_author_name 'Professor Gautam R. Desiraju'
_publ_contact_author_phone '91 40 3010567'
_publ_section_title
;
 Correspondence between Molecular Functionality and Crystal Structures.
 Supramolecular Chemistry of a Family of Homologated Aminophenols
;
_journal_name_full 'Journal of the American Chemical Society'
_journal_page_first 14495
_journal_page_last 14509
_journal_paper_doi 10.1021/ja037227p
_journal_volume 125
_journal_year 2003
_chemical_formula_sum 'C17 H21 N O'
_chemical_formula_weight 255.35
_chemical_melting_point 380
_chemical_name_systematic
; 
 4-[5-(4-aminophenyl)pentyl]phenol 
;
_space_group_IT_number 7
_symmetry_cell_setting monoclinic
_symmetry_space_group_name_Hall 'P -2yc'
_symmetry_space_group_name_H-M 'P 1 c 1'
_atom_sites_solution_hydrogens geom
_atom_sites_solution_primary direct
_atom_sites_solution_secondary difmap
_audit_creation_method SHELXL-97
_cell_angle_alpha 90.00
_cell_angle_beta 90.893(3)
_cell_angle_gamma 90.00
_cell_formula_units_Z 4
_cell_length_a 14.9554(9)
_cell_length_b 11.2370(8)
_cell_length_c 8.6841(6)
_cell_measurement_reflns_used 919
_cell_measurement_temperature 100(2)
_cell_measurement_theta_max 27.4775
_cell_measurement_theta_min 2.694
_cell_volume 1459.22(17)
_computing_cell_refinement 'SMART-NT V5.0 (Bruker, 1998)'
_computing_data_collection 'SMART-NT V5.0 (Bruker, 1998)'
_computing_data_reduction 'SMART-NT V5.0 (Bruker, 1998)'
_computing_molecular_graphics 'SHELXTL-98 (Bruker, 1998)'
_computing_publication_material 'SHELXTL-98 (Bruker, 1998)'
_computing_structure_refinement 'SHELXL-97 (Sheldrick, 1997)'
_computing_structure_solution 'SHELXS-97 (Sheldrick, 1990)'
_diffrn_ambient_temperature 100(2)
_diffrn_measured_fraction_theta_full 0.996
_diffrn_measured_fraction_theta_max 0.996
_diffrn_measurement_device_type 'Bruker SMART'
_diffrn_measurement_method /w
_diffrn_radiation_monochromator graphite
_diffrn_radiation_source 'fine-focus sealed tube'
_diffrn_radiation_type MoK\a
_diffrn_radiation_wavelength 0.71073
_diffrn_reflns_av_R_equivalents 0.0215
_diffrn_reflns_av_sigmaI/netI 0.0223
_diffrn_reflns_limit_h_max 19
_diffrn_reflns_limit_h_min -19
_diffrn_reflns_limit_k_max 14
_diffrn_reflns_limit_k_min -11
_diffrn_reflns_limit_l_max 11
_diffrn_reflns_limit_l_min -11
_diffrn_reflns_number 9991
_diffrn_reflns_theta_full 27.55
_diffrn_reflns_theta_max 27.55
_diffrn_reflns_theta_min 2.27
_diffrn_standards_decay_% 0
_diffrn_standards_number 0
_exptl_absorpt_coefficient_mu 0.071
_exptl_absorpt_correction_T_max 0.99477
_exptl_absorpt_correction_T_min 0.89622
_exptl_absorpt_correction_type psi-scan
_exptl_crystal_colour Colourless
_exptl_crystal_density_diffrn 1.162
_exptl_crystal_description Block
_exptl_crystal_F_000 552
_exptl_crystal_size_max 0.60
_exptl_crystal_size_mid 0.55
_exptl_crystal_size_min 0.30
_refine_diff_density_max 0.252
_refine_diff_density_min -0.160
_refine_diff_density_rms 0.033
_refine_ls_abs_structure_details 'Flack H D (1983), Acta Cryst. A39, 876-881'
_refine_ls_abs_structure_Flack -0.2(11)
_refine_ls_extinction_coef 'not refined'
_refine_ls_extinction_method none
_refine_ls_goodness_of_fit_ref 1.033
_refine_ls_hydrogen_treatment mixed
_refine_ls_matrix_type full
_refine_ls_number_parameters 367
_refine_ls_number_reflns 5476
_refine_ls_number_restraints 2
_refine_ls_restrained_S_all 1.033
_refine_ls_R_factor_all 0.0418
_refine_ls_R_factor_gt 0.0355
_refine_ls_shift/su_max 0.001
_refine_ls_shift/su_mean 0.000
_refine_ls_structure_factor_coef Fsqd
_refine_ls_weighting_details 'calc w=1/[\s^2^(Fo^2^)+(0.0484P)^2^+0.2993P] where P=(Fo^2^+2Fc^2^)/3'
_refine_ls_weighting_scheme calc
_refine_ls_wR_factor_gt 0.0885
_refine_ls_wR_factor_ref 0.0938
_reflns_number_gt 4996
_reflns_number_total 5476
_reflns_threshold_expression >2sigma(I)
_cod_data_source_file ja037227psi20030927_031934_07.cif
_cod_data_source_block 5
_cod_database_code 4114391

loop_
_symmetry_equiv_pos_as_xyz
'x, y, z'
'x, -y, z+1/2'

loop_
_atom_site_label
_atom_site_type_symbol
_atom_site_fract_x
_atom_site_fract_y
_atom_site_fract_z
_atom_site_U_iso_or_equiv
_atom_site_adp_type
_atom_site_occupancy
_atom_site_symmetry_multiplicity
_atom_site_calc_flag
_atom_site_refinement_flags
O1 O 1.87135(9) 0.67204(13) 0.06364(18) 0.0375(3) Uani 1 1 d .
H1 H 1.8880(19) 0.622(2) 0.132(3) 0.059(8) Uiso 1 1 d .
C1 C 1.79142(12) 0.63970(16) -0.0047(2) 0.0296(4) Uani 1 1 d .
C2 C 1.75059(12) 0.53120(16) 0.0257(2) 0.0293(4) Uani 1 1 d .
H2 H 1.7769 0.4775 0.0978 0.035 Uiso 1 1 calc R
C3 C 1.67130(12) 0.50186(16) -0.0500(2) 0.0299(4) Uani 1 1 d .
H3 H 1.6444 0.4270 -0.0299 0.036 Uiso 1 1 calc R
C4 C 1.62988(12) 0.57914(17) -0.1547(2) 0.0300(4) Uani 1 1 d .
C5 C 1.67214(14) 0.68707(17) -0.1837(2) 0.0365(4) Uani 1 1 d .
H5 H 1.6456 0.7411 -0.2551 0.044 Uiso 1 1 calc R
C6 C 1.75217(13) 0.71744(16) -0.1107(2) 0.0355(4) Uani 1 1 d .
H6 H 1.7801 0.7912 -0.1330 0.043 Uiso 1 1 calc R
C7 C 1.54410(13) 0.54275(18) -0.2362(2) 0.0350(4) Uani 1 1 d .
H7A H 1.5484 0.4574 -0.2634 0.042 Uiso 1 1 calc R
H7B H 1.5388 0.5882 -0.3336 0.042 Uiso 1 1 calc R
C8 C 1.45818(12) 0.56175(16) -0.1442(2) 0.0312(4) Uani 1 1 d .
H8A H 1.4072 0.5265 -0.2022 0.037 Uiso 1 1 calc R
H8B H 1.4639 0.5190 -0.0449 0.037 Uiso 1 1 calc R
C9 C 1.43796(12) 0.69276(15) -0.1123(2) 0.0279(3) Uani 1 1 d .
H9A H 1.4459 0.7392 -0.2080 0.034 Uiso 1 1 calc R
H9B H 1.4811 0.7232 -0.0343 0.034 Uiso 1 1 calc R
C10 C 1.34281(11) 0.71125(15) -0.0545(2) 0.0265(3) Uani 1 1 d .
H10A H 1.3378 0.6746 0.0486 0.032 Uiso 1 1 calc R
H10B H 1.3004 0.6698 -0.1248 0.032 Uiso 1 1 calc R
C11 C 1.31616(11) 0.84262(15) -0.0443(2) 0.0260(3) Uani 1 1 d .
H11A H 1.3578 0.8835 0.0280 0.031 Uiso 1 1 calc R
H11B H 1.3229 0.8797 -0.1469 0.031 Uiso 1 1 calc R
C12 C 1.22119(11) 0.86208(14) 0.00903(19) 0.0239(3) Uani 1 1 d .
C13 C 1.14990(12) 0.79435(15) -0.0504(2) 0.0278(3) Uani 1 1 d .
H13 H 1.1609 0.7371 -0.1283 0.033 Uiso 1 1 calc R
C14 C 1.06304(12) 0.80935(16) 0.0028(2) 0.0292(4) Uani 1 1 d .
H14 H 1.0157 0.7628 -0.0398 0.035 Uiso 1 1 calc R
C15 C 1.04523(11) 0.89166(14) 0.1171(2) 0.0257(3) Uani 1 1 d .
C16 C 1.11455(12) 0.96328(15) 0.1735(2) 0.0288(4) Uani 1 1 d .
H16 H 1.1029 1.0224 0.2487 0.035 Uiso 1 1 calc R
C17 C 1.20112(12) 0.94761(14) 0.1189(2) 0.0277(4) Uani 1 1 d .
H17 H 1.2478 0.9970 0.1581 0.033 Uiso 1 1 calc R
N1 N 0.95603(10) 0.90688(14) 0.1715(2) 0.0320(3) Uani 1 1 d .
H1B H 0.9215(18) 0.840(2) 0.153(3) 0.051(7) Uiso 1 1 d .
H1A H 0.9542(17) 0.927(2) 0.272(3) 0.044(6) Uiso 1 1 d .
O21 O 2.89095(9) 0.10442(12) 0.01814(18) 0.0369(3) Uani 1 1 d .
H21 H 2.9030(19) 0.043(2) 0.079(3) 0.056(8) Uiso 1 1 d .
C21 C 2.80131(12) 0.10596(15) -0.0189(2) 0.0291(4) Uani 1 1 d .
C22 C 2.74143(12) 0.02188(16) 0.0371(2) 0.0308(4) Uani 1 1 d .
H22 H 2.7615 -0.0377 0.1072 0.037 Uiso 1 1 calc R
C23 C 2.65236(12) 0.02568(17) -0.0101(2) 0.0329(4) Uani 1 1 d .
H23 H 2.6120 -0.0320 0.0284 0.039 Uiso 1 1 calc R
C24 C 2.62059(12) 0.11209(16) -0.1127(2) 0.0294(4) Uani 1 1 d .
C25 C 2.68140(13) 0.19637(16) -0.1646(2) 0.0330(4) Uani 1 1 d .
H25 H 2.6614 0.2565 -0.2339 0.040 Uiso 1 1 calc R
C26 C 2.77032(13) 0.19453(15) -0.1177(2) 0.0334(4) Uani 1 1 d .
H26 H 2.8102 0.2540 -0.1531 0.040 Uiso 1 1 calc R
C27 C 2.52346(13) 0.11621(18) -0.1624(2) 0.0354(4) Uani 1 1 d .
H27A H 2.5012 0.0338 -0.1753 0.042 Uiso 1 1 calc R
H27B H 2.5187 0.1562 -0.2638 0.042 Uiso 1 1 calc R
C28 C 2.46389(11) 0.18128(17) -0.0486(2) 0.0299(4) Uani 1 1 d .
H28A H 2.4635 0.1366 0.0496 0.036 Uiso 1 1 calc R
H28B H 2.4895 0.2610 -0.0274 0.036 Uiso 1 1 calc R
C29 C 2.36830(12) 0.19559(18) -0.1076(2) 0.0326(4) Uani 1 1 d .
H29A H 2.3432 0.1154 -0.1274 0.039 Uiso 1 1 calc R
H29B H 2.3697 0.2380 -0.2074 0.039 Uiso 1 1 calc R
C30 C 2.30511(12) 0.26219(16) -0.0014(2) 0.0283(4) Uani 1 1 d .
H30A H 2.2982 0.2166 0.0952 0.034 Uiso 1 1 calc R
H30B H 2.3312 0.3406 0.0252 0.034 Uiso 1 1 calc R
C31 C 2.21373(14) 0.2800(2) -0.0777(2) 0.0440(5) Uani 1 1 d .
H31A H 2.2218 0.3268 -0.1731 0.053 Uiso 1 1 calc R
H31B H 2.1900 0.2011 -0.1082 0.053 Uiso 1 1 calc R
C32 C 2.14441(12) 0.34187(17) 0.0188(2) 0.0304(4) Uani 1 1 d .
C33 C 2.06464(12) 0.28554(15) 0.0556(2) 0.0310(4) Uani 1 1 d .
H33 H 2.0542 0.2067 0.0201 0.037 Uiso 1 1 calc R
C34 C 2.00001(12) 0.34152(15) 0.1428(2) 0.0288(4) Uani 1 1 d .
H34 H 1.9459 0.3012 0.1653 0.035 Uiso 1 1 calc R
C35 C 2.01425(11) 0.45639(15) 0.19723(18) 0.0257(3) Uani 1 1 d .
C36 C 2.09299(12) 0.51529(16) 0.1584(2) 0.0288(4) Uani 1 1 d .
H36 H 2.1027 0.5948 0.1917 0.035 Uiso 1 1 calc R
C37 C 2.15679(12) 0.45826(16) 0.0715(2) 0.0313(4) Uani 1 1 d .
H37 H 2.2103 0.4992 0.0471 0.038 Uiso 1 1 calc R
N21 N 1.94739(11) 0.51864(16) 0.28139(18) 0.0341(4) Uani 1 1 d .
H21A H 1.9722(17) 0.562(2) 0.358(3) 0.045(6) Uiso 1 1 d .
H21B H 1.914(2) 0.464(2) 0.319(3) 0.055(8) Uiso 1 1 d .

loop_
_atom_site_aniso_label
_atom_site_aniso_U_11
_atom_site_aniso_U_22
_atom_site_aniso_U_33
_atom_site_aniso_U_23
_atom_site_aniso_U_13
_atom_site_aniso_U_12
O1 0.0244(6) 0.0360(7) 0.0521(9) -0.0013(7) -0.0005(6) -0.0032(6)
C1 0.0221(8) 0.0309(8) 0.0359(9) -0.0058(7) 0.0061(7) 0.0035(7)
C2 0.0240(8) 0.0317(8) 0.0323(8) 0.0029(7) 0.0035(7) 0.0035(7)
C3 0.0251(9) 0.0315(8) 0.0332(9) -0.0011(7) 0.0064(7) 0.0004(7)
C4 0.0256(8) 0.0370(9) 0.0274(9) -0.0060(7) 0.0027(7) 0.0054(7)
C5 0.0411(11) 0.0321(9) 0.0363(10) -0.0003(8) -0.0001(9) 0.0087(8)
C6 0.0353(10) 0.0276(8) 0.0437(11) 0.0007(8) 0.0047(9) 0.0001(7)
C7 0.0309(9) 0.0414(10) 0.0325(9) -0.0081(8) -0.0033(8) 0.0073(8)
C8 0.0265(9) 0.0356(9) 0.0314(9) -0.0012(7) -0.0036(7) 0.0032(7)
C9 0.0236(8) 0.0331(8) 0.0272(9) 0.0027(7) 0.0002(7) 0.0026(7)
C10 0.0227(8) 0.0308(8) 0.0261(8) 0.0017(6) 0.0000(7) 0.0009(6)
C11 0.0227(8) 0.0295(8) 0.0257(8) 0.0019(6) -0.0009(7) -0.0006(6)
C12 0.0225(8) 0.0252(7) 0.0238(8) 0.0033(6) -0.0025(6) -0.0003(6)
C13 0.0269(8) 0.0282(8) 0.0283(8) -0.0043(7) -0.0021(7) -0.0007(7)
C14 0.0229(8) 0.0302(8) 0.0343(9) -0.0032(7) -0.0039(7) -0.0041(7)
C15 0.0218(8) 0.0257(8) 0.0296(8) 0.0045(6) -0.0013(7) 0.0018(6)
C16 0.0284(9) 0.0252(8) 0.0328(9) -0.0061(7) -0.0048(7) 0.0039(7)
C17 0.0230(8) 0.0253(8) 0.0344(9) -0.0008(7) -0.0074(7) -0.0011(6)
N1 0.0225(7) 0.0336(8) 0.0399(9) -0.0032(7) 0.0013(7) 0.0022(6)
O21 0.0215(6) 0.0328(7) 0.0564(9) 0.0059(6) -0.0001(6) -0.0030(5)
C21 0.0224(8) 0.0266(8) 0.0383(10) -0.0031(7) 0.0040(7) 0.0016(6)
C22 0.0235(8) 0.0293(8) 0.0395(10) 0.0062(7) -0.0004(8) 0.0015(7)
C23 0.0238(8) 0.0345(9) 0.0403(10) 0.0038(8) 0.0031(8) -0.0017(7)
C24 0.0240(8) 0.0340(9) 0.0303(9) -0.0063(7) 0.0018(7) 0.0078(7)
C25 0.0350(10) 0.0300(8) 0.0342(10) 0.0030(7) 0.0048(8) 0.0090(7)
C26 0.0318(9) 0.0245(8) 0.0440(10) 0.0035(7) 0.0088(8) 0.0005(7)
C27 0.0275(9) 0.0472(11) 0.0313(10) -0.0082(8) -0.0022(8) 0.0091(8)
C28 0.0231(8) 0.0375(9) 0.0290(9) -0.0042(7) -0.0017(7) 0.0065(7)
C29 0.0269(9) 0.0421(10) 0.0288(9) -0.0047(7) -0.0045(7) 0.0100(8)
C30 0.0225(8) 0.0336(9) 0.0288(9) -0.0008(7) -0.0027(7) 0.0052(7)
C31 0.0312(10) 0.0644(14) 0.0361(10) -0.0144(10) -0.0095(9) 0.0186(10)
C32 0.0248(8) 0.0398(9) 0.0264(8) -0.0049(7) -0.0062(7) 0.0082(7)
C33 0.0312(9) 0.0260(8) 0.0354(10) -0.0015(7) -0.0110(8) 0.0029(7)
C34 0.0250(8) 0.0324(9) 0.0291(8) 0.0049(7) -0.0027(7) -0.0045(7)
C35 0.0223(8) 0.0335(8) 0.0212(7) 0.0023(6) -0.0008(6) -0.0010(7)
C36 0.0271(8) 0.0294(8) 0.0298(8) -0.0029(7) -0.0019(7) -0.0041(7)
C37 0.0211(8) 0.0387(9) 0.0340(9) 0.0001(8) 0.0005(7) -0.0045(7)
N21 0.0274(8) 0.0466(9) 0.0284(8) -0.0060(7) 0.0053(7) -0.0027(7)

loop_
_atom_type_symbol
_atom_type_description
_atom_type_scat_dispersion_real
_atom_type_scat_dispersion_imag
_atom_type_scat_source
C C 0.0033 0.0016 'International Tables Vol C Tables 4.2.6.8 and 6.1.1.4'
H H 0.0000 0.0000 'International Tables Vol C Tables 4.2.6.8 and 6.1.1.4'
N N 0.0061 0.0033 'International Tables Vol C Tables 4.2.6.8 and 6.1.1.4'
O O 0.0106 0.0060 'International Tables Vol C Tables 4.2.6.8 and 6.1.1.4'

loop_
_geom_angle_atom_site_label_1
_geom_angle_atom_site_label_2
_geom_angle_atom_site_label_3
_geom_angle
C1 O1 H1 111.9(19)
O1 C1 C2 122.08(16)
O1 C1 C6 118.31(17)
C2 C1 C6 119.58(17)
C3 C2 C1 119.57(16)
C3 C2 H2 120.2
C1 C2 H2 120.2
C2 C3 C4 121.91(17)
C2 C3 H3 119.0
C4 C3 H3 119.0
C5 C4 C3 117.50(17)
C5 C4 C7 122.36(17)
C3 C4 C7 120.11(17)
C6 C5 C4 121.47(17)
C6 C5 H5 119.3
C4 C5 H5 119.3
C5 C6 C1 119.96(17)
C5 C6 H6 120.0
C1 C6 H6 120.0
C4 C7 C8 115.39(15)
C4 C7 H7A 108.4
C8 C7 H7A 108.4
C4 C7 H7B 108.4
C8 C7 H7B 108.4
H7A C7 H7B 107.5
C9 C8 C7 113.38(15)
C9 C8 H8A 108.9
C7 C8 H8A 108.9
C9 C8 H8B 108.9
C7 C8 H8B 108.9
H8A C8 H8B 107.7
C8 C9 C10 112.19(14)
C8 C9 H9A 109.2
C10 C9 H9A 109.2
C8 C9 H9B 109.2
C10 C9 H9B 109.2
H9A C9 H9B 107.9
C9 C10 C11 113.20(14)
C9 C10 H10A 108.9
C11 C10 H10A 108.9
C9 C10 H10B 108.9
C11 C10 H10B 108.9
H10A C10 H10B 107.8
C12 C11 C10 113.73(13)
C12 C11 H11A 108.8
C10 C11 H11A 108.8
C12 C11 H11B 108.8
C10 C11 H11B 108.8
H11A C11 H11B 107.7
C17 C12 C13 117.18(16)
C17 C12 C11 121.48(15)
C13 C12 C11 121.34(15)
C14 C13 C12 121.29(16)
C14 C13 H13 119.4
C12 C13 H13 119.4
C15 C14 C13 120.51(15)
C15 C14 H14 119.7
C13 C14 H14 119.7
C14 C15 C16 119.11(16)
C14 C15 N1 120.41(15)
C16 C15 N1 120.41(16)
C15 C16 C17 119.70(15)
C15 C16 H16 120.1
C17 C16 H16 120.1
C12 C17 C16 122.09(15)
C12 C17 H17 119.0
C16 C17 H17 119.0
C15 N1 H1B 111.5(16)
C15 N1 H1A 113.1(17)
H1B N1 H1A 110(2)
C21 O21 H21 109.6(19)
O21 C21 C26 117.94(16)
O21 C21 C22 122.66(16)
C26 C21 C22 119.40(17)
C23 C22 C21 119.65(16)
C23 C22 H22 120.2
C21 C22 H22 120.2
C22 C23 C24 121.68(17)
C22 C23 H23 119.2
C24 C23 H23 119.2
C25 C24 C23 117.51(17)
C25 C24 C27 121.14(17)
C23 C24 C27 121.33(17)
C26 C25 C24 121.57(17)
C26 C25 H25 119.2
C24 C25 H25 119.2
C25 C26 C21 120.14(17)
C25 C26 H26 119.9
C21 C26 H26 119.9
C24 C27 C28 113.48(15)
C24 C27 H27A 108.9
C28 C27 H27A 108.9
C24 C27 H27B 108.9
C28 C27 H27B 108.9
H27A C27 H27B 107.7
C29 C28 C27 112.82(14)
C29 C28 H28A 109.0
C27 C28 H28A 109.0
C29 C28 H28B 109.0
C27 C28 H28B 109.0
H28A C28 H28B 107.8
C28 C29 C30 115.87(14)
C28 C29 H29A 108.3
C30 C29 H29A 108.3
C28 C29 H29B 108.3
C30 C29 H29B 108.3
H29A C29 H29B 107.4
C31 C30 C29 111.20(15)
C31 C30 H30A 109.4
C29 C30 H30A 109.4
C31 C30 H30B 109.4
C29 C30 H30B 109.4
H30A C30 H30B 108.0
C32 C31 C30 115.96(16)
C32 C31 H31A 108.3
C30 C31 H31A 108.3
C32 C31 H31B 108.3
C30 C31 H31B 108.3
H31A C31 H31B 107.4
C33 C32 C37 117.40(17)
C33 C32 C31 121.04(18)
C37 C32 C31 121.55(19)
C34 C33 C32 121.72(17)
C34 C33 H33 119.1
C32 C33 H33 119.1
C33 C34 C35 120.14(17)
C33 C34 H34 119.9
C35 C34 H34 119.9
C34 C35 C36 118.89(16)
C34 C35 N21 121.56(16)
C36 C35 N21 119.37(16)
C37 C36 C35 120.24(16)
C37 C36 H36 119.9
C35 C36 H36 119.9
C36 C37 C32 121.57(17)
C36 C37 H37 119.2
C32 C37 H37 119.2
C35 N21 H21A 111.1(16)
C35 N21 H21B 105.0(18)
H21A N21 H21B 110(2)

loop_
_geom_bond_atom_site_label_1
_geom_bond_atom_site_label_2
_geom_bond_distance
O1 C1 1.375(2)
O1 H1 0.85(3)
C1 C2 1.391(2)
C1 C6 1.392(3)
C2 C3 1.386(3)
C2 H2 0.9500
C3 C4 1.396(3)
C3 H3 0.9500
C4 C5 1.392(3)
C4 C7 1.512(3)
C5 C6 1.388(3)
C5 H5 0.9500
C6 H6 0.9500
C7 C8 1.539(3)
C7 H7A 0.9900
C7 H7B 0.9900
C8 C9 1.529(2)
C8 H8A 0.9900
C8 H8B 0.9900
C9 C10 1.530(2)
C9 H9A 0.9900
C9 H9B 0.9900
C10 C11 1.532(2)
C10 H10A 0.9900
C10 H10B 0.9900
C11 C12 1.517(2)
C11 H11A 0.9900
C11 H11B 0.9900
C12 C17 1.390(2)
C12 C13 1.402(2)
C13 C14 1.395(2)
C13 H13 0.9500
C14 C15 1.386(2)
C14 H14 0.9500
C15 C16 1.395(2)
C15 N1 1.432(2)
C16 C17 1.397(2)
C16 H16 0.9500
C17 H17 0.9500
N1 H1B 0.92(3)
N1 H1A 0.90(3)
O21 C21 1.374(2)
O21 H21 0.89(3)
C21 C26 1.389(3)
C21 C22 1.395(2)
C22 C23 1.388(3)
C22 H22 0.9500
C23 C24 1.396(3)
C23 H23 0.9500
C24 C25 1.393(3)
C24 C27 1.509(2)
C25 C26 1.385(3)
C25 H25 0.9500
C26 H26 0.9500
C27 C28 1.527(2)
C27 H27A 0.9900
C27 H27B 0.9900
C28 C29 1.520(2)
C28 H28A 0.9900
C28 H28B 0.9900
C29 C30 1.527(2)
C29 H29A 0.9900
C29 H29B 0.9900
C30 C31 1.523(3)
C30 H30A 0.9900
C30 H30B 0.9900
C31 C32 1.512(3)
C31 H31A 0.9900
C31 H31B 0.9900
C32 C33 1.392(3)
C32 C37 1.397(3)
C33 C34 1.388(3)
C33 H33 0.9500
C34 C35 1.390(2)
C34 H34 0.9500
C35 C36 1.397(2)
C35 N21 1.430(2)
C36 C37 1.383(3)
C36 H36 0.9500
C37 H37 0.9500
N21 H21A 0.90(3)
N21 H21B 0.86(3)

loop_
_geom_torsion_atom_site_label_1
_geom_torsion_atom_site_label_2
_geom_torsion_atom_site_label_3
_geom_torsion_atom_site_label_4
_geom_torsion
O1 C1 C2 C3 -178.14(17)
C6 C1 C2 C3 0.0(3)
C1 C2 C3 C4 -1.1(3)
C2 C3 C4 C5 1.3(3)
C2 C3 C4 C7 179.16(17)
C3 C4 C5 C6 -0.4(3)
C7 C4 C5 C6 -178.23(17)
C4 C5 C6 C1 -0.6(3)
O1 C1 C6 C5 179.06(17)
C2 C1 C6 C5 0.9(3)
C5 C4 C7 C8 -99.7(2)
C3 C4 C7 C8 82.5(2)
C4 C7 C8 C9 65.3(2)
C7 C8 C9 C10 166.85(14)
C8 C9 C10 C11 -171.56(15)
C9 C10 C11 C12 178.54(14)
C10 C11 C12 C17 135.31(16)
C10 C11 C12 C13 -44.6(2)
C17 C12 C13 C14 -2.3(2)
C11 C12 C13 C14 177.65(16)
C12 C13 C14 C15 -0.4(3)
C13 C14 C15 C16 2.9(3)
C13 C14 C15 N1 -179.99(16)
C14 C15 C16 C17 -2.7(2)
N1 C15 C16 C17 -179.76(15)
C13 C12 C17 C16 2.5(2)
C11 C12 C17 C16 -177.40(15)
C15 C16 C17 C12 -0.1(3)
O21 C21 C22 C23 -177.28(18)
C26 C21 C22 C23 1.9(3)
C21 C22 C23 C24 -0.1(3)
C22 C23 C24 C25 -1.1(3)
C22 C23 C24 C27 -179.46(17)
C23 C24 C25 C26 0.5(3)
C27 C24 C25 C26 178.89(17)
C24 C25 C26 C21 1.3(3)
O21 C21 C26 C25 176.75(17)
C22 C21 C26 C25 -2.5(3)
C25 C24 C27 C28 -95.0(2)
C23 C24 C27 C28 83.3(2)
C24 C27 C28 C29 174.19(17)
C27 C28 C29 C30 -178.78(17)
C28 C29 C30 C31 175.30(17)
C29 C30 C31 C32 178.18(18)
C30 C31 C32 C33 -119.6(2)
C30 C31 C32 C37 61.8(3)
C37 C32 C33 C34 -0.8(3)
C31 C32 C33 C34 -179.36(17)
C32 C33 C34 C35 -0.6(3)
C33 C34 C35 C36 2.1(2)
C33 C34 C35 N21 177.11(16)
C34 C35 C36 C37 -2.2(3)
N21 C35 C36 C37 -177.30(16)
C35 C36 C37 C32 0.8(3)
C33 C32 C37 C36 0.7(3)
C31 C32 C37 C36 179.28(17)
